data_1542575
loop_
_publ_author_name
'Cai, Qun'
'Li, Deng-Kui'
'Zhou, Rong-Rong'
'Shu, Wen-Ming'
'Wu, Yan-Dong'
'Wu, An-Xin'

_publ_section_title
;
 Acid-Catalyzed Multicomponent Tandem Cyclizations: Access to
 Polyfunctional Dihydroindolizino[8,7-b]indoles.
;
_journal_issue 6
_journal_name_full 'Organic letters'
_journal_page_first 1342
_journal_page_last 1345
_journal_paper_doi 10.1021/acs.orglett.6b00281
_journal_volume 18
_journal_year 2016
_chemical_formula_sum 'C21 H15 Br N4'
_chemical_formula_weight 403.28
_chemical_name_systematic
; 
 ? 
;
_space_group_IT_number 61
_symmetry_cell_setting orthorhombic
_symmetry_space_group_name_Hall '-P 2ac 2ab'
_symmetry_space_group_name_H-M 'P b c a'
_atom_sites_solution_hydrogens geom
_atom_sites_solution_primary direct
_atom_sites_solution_secondary difmap
_audit_creation_method SHELXL-97
_cell_angle_alpha 90.00
_cell_angle_beta 90.00
_cell_angle_gamma 90.00
_cell_formula_units_Z 8
_cell_length_a 13.3161(18)
_cell_length_b 7.7509(11)
_cell_length_c 33.992(5)
_cell_measurement_reflns_used 5345
_cell_measurement_temperature 296(2)
_cell_measurement_theta_max 22.80
_cell_measurement_theta_min 2.40
_cell_volume 3508.4(9)
_computing_cell_refinement 'Bruker SAINT'
_computing_data_collection 'Bruker APEX2'
_computing_data_reduction 'Bruker SAINT'
_computing_molecular_graphics 'Bruker SHELXTL'
_computing_publication_material 'Bruker SHELXTL'
_computing_structure_refinement 'SHELXL-97 (Sheldrick, 1997)'
_computing_structure_solution 'SHELXS-97 (Sheldrick, 1990)'
_diffrn_ambient_temperature 296(2)
_diffrn_measured_fraction_theta_full 0.996
_diffrn_measured_fraction_theta_max 0.996
_diffrn_measurement_device_type 'Bruker APEX-II CCD'
_diffrn_measurement_method '\f and \w scans'
_diffrn_radiation_monochromator graphite
_diffrn_radiation_source 'fine-focus sealed tube'
_diffrn_radiation_type MoK\a
_diffrn_radiation_wavelength 0.71073
_diffrn_reflns_av_R_equivalents 0.0729
_diffrn_reflns_av_sigmaI/netI 0.0403
_diffrn_reflns_limit_h_max 18
_diffrn_reflns_limit_h_min -18
_diffrn_reflns_limit_k_max 10
_diffrn_reflns_limit_k_min -10
_diffrn_reflns_limit_l_max 46
_diffrn_reflns_limit_l_min -46
_diffrn_reflns_number 47445
_diffrn_reflns_theta_full 29.36
_diffrn_reflns_theta_max 29.36
_diffrn_reflns_theta_min 1.20
_diffrn_standards_number 0
_exptl_absorpt_coefficient_mu 2.355
_exptl_absorpt_correction_T_max 0.7986
_exptl_absorpt_correction_T_min 0.7986
_exptl_absorpt_correction_type none
_exptl_crystal_colour colorless
_exptl_crystal_density_diffrn 1.527
_exptl_crystal_density_method 'not measured'
_exptl_crystal_description block
_exptl_crystal_F_000 1632
_exptl_crystal_size_max 0.10
_exptl_crystal_size_mid 0.10
_exptl_crystal_size_min 0.10
_refine_diff_density_max 0.399
_refine_diff_density_min -0.688
_refine_diff_density_rms 0.064
_refine_ls_extinction_method none
_refine_ls_goodness_of_fit_ref 1.028
_refine_ls_hydrogen_treatment mixed
_refine_ls_matrix_type full
_refine_ls_number_parameters 235
_refine_ls_number_reflns 4811
_refine_ls_number_restraints 0
_refine_ls_restrained_S_all 1.028
_refine_ls_R_factor_all 0.1112
_refine_ls_R_factor_gt 0.0562
_refine_ls_shift/su_max 0.001
_refine_ls_shift/su_mean 0.000
_refine_ls_structure_factor_coef Fsqd
_refine_ls_weighting_details 'calc w=1/[\s^2^(Fo^2^)+(0.0604P)^2^+3.9280P] where P=(Fo^2^+2Fc^2^)/3'
_refine_ls_weighting_scheme calc
_refine_ls_wR_factor_gt 0.1338
_refine_ls_wR_factor_ref 0.1597
_reflns_number_gt 2743
_reflns_number_total 4811
_reflns_threshold_expression >2sigma(I)
_cod_data_source_file 6g-1.cif
_cod_data_source_block g
_cod_depositor_comments
;
The following automatic conversions were performed:

'_symmetry_cell_setting' value 'Orthorhombic' changed to
'orthorhombic' according to
/usr/data/users/saulius/crontab/automatic-downloads/rss-feeds/ACS/lib/dictionaries/cif_core.dic
dictionary named 'cif_core.dic' version 2.4.2 from 2011-04-26.

Automatic conversion script
Id: cif_fix_values 4268 2015-11-12 08:31:59Z antanas 

 Adding full bibliography for 1542573--1542575.cif.
;
_cod_original_cell_volume 3508.3(8)
_cod_original_sg_symbol_H-M Pbca
_cod_database_code 1542575

loop_
_symmetry_equiv_pos_as_xyz
'x, y, z'
'-x+1/2, -y, z+1/2'
'-x, y+1/2, -z+1/2'
'x+1/2, -y+1/2, -z'
'-x, -y, -z'
'x-1/2, y, -z-1/2'
'x, -y-1/2, z-1/2'
'-x-1/2, y-1/2, z'

loop_
_atom_site_label
_atom_site_type_symbol
_atom_site_fract_x
_atom_site_fract_y
_atom_site_fract_z
_atom_site_U_iso_or_equiv
_atom_site_adp_type
_atom_site_occupancy
_atom_site_symmetry_multiplicity
_atom_site_calc_flag
_atom_site_refinement_flags
Br1 Br 0.24106(3) 0.09833(8) 0.370750(17) 0.0851(2) Uani 1 1 d .
C1 C 0.7918(3) -0.0482(4) 0.29334(9) 0.0400(7) Uani 1 1 d .
C2 C 0.7631(3) -0.1244(5) 0.25785(10) 0.0548(10) Uani 1 1 d .
H2 H 0.6984 -0.1665 0.2540 0.066 Uiso 1 1 calc R
C3 C 0.8342(4) -0.1343(6) 0.22909(11) 0.0694(12) Uani 1 1 d .
H3 H 0.8174 -0.1833 0.2050 0.083 Uiso 1 1 calc R
C4 C 0.9317(4) -0.0726(6) 0.23492(11) 0.0681(12) Uani 1 1 d .
H4 H 0.9782 -0.0817 0.2146 0.082 Uiso 1 1 calc R
C5 C 0.9603(3) 0.0004(5) 0.26954(10) 0.0531(9) Uani 1 1 d .
H5 H 1.0256 0.0401 0.2731 0.064 Uiso 1 1 calc R
C6 C 0.8893(2) 0.0144(4) 0.29977(9) 0.0383(7) Uani 1 1 d .
C7 C 0.8912(2) 0.0825(4) 0.33891(9) 0.0365(7) Uani 1 1 d .
C8 C 0.7979(2) 0.0587(4) 0.35454(8) 0.0341(6) Uani 1 1 d .
C9 C 0.7726(2) 0.1091(4) 0.39420(9) 0.0344(6) Uani 1 1 d .
C10 C 0.9604(2) 0.1119(5) 0.40590(9) 0.0424(8) Uani 1 1 d .
H10A H 0.9764 -0.0089 0.4099 0.051 Uiso 1 1 calc R
H10B H 1.0059 0.1801 0.4219 0.051 Uiso 1 1 calc R
C11 C 0.9748(2) 0.1579(5) 0.36278(9) 0.0450(8) Uani 1 1 d .
H11A H 0.9755 0.2823 0.3597 0.054 Uiso 1 1 calc R
H11B H 1.0386 0.1132 0.3536 0.054 Uiso 1 1 calc R
C12 C 0.8243(2) 0.1881(4) 0.45462(9) 0.0388(7) Uani 1 1 d .
C13 C 0.7204(2) 0.1863(4) 0.45444(9) 0.0381(7) Uani 1 1 d .
C14 C 0.6871(2) 0.1360(4) 0.41557(9) 0.0349(7) Uani 1 1 d .
C15 C 0.6621(3) 0.2456(5) 0.48620(10) 0.0473(8) Uani 1 1 d .
C16 C 0.5816(2) 0.1233(4) 0.40349(9) 0.0357(7) Uani 1 1 d .
C17 C 0.5091(2) 0.0627(4) 0.42972(9) 0.0418(7) Uani 1 1 d .
H17 H 0.5293 0.0264 0.4546 0.050 Uiso 1 1 calc R
C18 C 0.4088(2) 0.0548(5) 0.42013(10) 0.0490(9) Uani 1 1 d .
H18 H 0.3619 0.0143 0.4382 0.059 Uiso 1 1 calc R
C19 C 0.3792(2) 0.1077(5) 0.38337(12) 0.0510(9) Uani 1 1 d .
C20 C 0.4476(3) 0.1686(4) 0.35610(10) 0.0479(8) Uani 1 1 d .
H20 H 0.4266 0.2042 0.3313 0.057 Uiso 1 1 calc R
C21 C 0.5486(3) 0.1753(4) 0.36647(9) 0.0412(7) Uani 1 1 d .
H21 H 0.5952 0.2155 0.3483 0.049 Uiso 1 1 calc R
N1 N 0.73611(19) -0.0193(4) 0.32718(7) 0.0397(6) Uani 1 1 d .
H1 H 0.6739 -0.0454 0.3305 0.048 Uiso 1 1 calc R
N2 N 0.85633(18) 0.1450(3) 0.41809(7) 0.0371(6) Uani 1 1 d .
N3 N 0.8879(2) 0.2330(4) 0.48447(7) 0.0516(8) Uani 1 1 d .
H3A H 0.9472 0.1828 0.4805 0.077 Uiso 1 1 d R
H3B H 0.8624 0.1972 0.5072 0.077 Uiso 1 1 d R
N4 N 0.6164(3) 0.2958(5) 0.51217(9) 0.0722(10) Uani 1 1 d .

loop_
_atom_site_aniso_label
_atom_site_aniso_U_11
_atom_site_aniso_U_22
_atom_site_aniso_U_33
_atom_site_aniso_U_23
_atom_site_aniso_U_13
_atom_site_aniso_U_12
Br1 0.0394(2) 0.0944(4) 0.1215(5) 0.0088(3) -0.0237(2) 0.0020(2)
C1 0.0527(18) 0.0348(17) 0.0324(16) 0.0010(13) -0.0012(14) 0.0017(15)
C2 0.073(3) 0.052(2) 0.0398(19) -0.0030(16) -0.0114(18) -0.0049(19)
C3 0.105(4) 0.069(3) 0.035(2) -0.0119(18) -0.003(2) 0.003(3)
C4 0.089(3) 0.077(3) 0.038(2) -0.0048(19) 0.018(2) 0.007(3)
C5 0.057(2) 0.053(2) 0.049(2) 0.0021(18) 0.0151(17) 0.0062(18)
C6 0.0444(17) 0.0332(16) 0.0374(16) 0.0030(14) 0.0001(13) 0.0059(13)
C7 0.0328(14) 0.0392(17) 0.0374(16) -0.0027(14) 0.0014(12) 0.0022(13)
C8 0.0338(14) 0.0359(16) 0.0327(15) -0.0017(13) -0.0004(12) -0.0011(12)
C9 0.0290(14) 0.0400(17) 0.0343(15) -0.0013(13) -0.0036(11) -0.0036(12)
C10 0.0291(14) 0.055(2) 0.0430(18) -0.0089(15) -0.0033(13) 0.0007(14)
C11 0.0327(15) 0.055(2) 0.0474(19) -0.0062(16) 0.0041(14) -0.0034(14)
C12 0.0385(16) 0.0445(18) 0.0335(16) -0.0017(14) -0.0015(13) -0.0047(14)
C13 0.0367(16) 0.0466(19) 0.0311(15) -0.0008(14) 0.0030(12) -0.0050(14)
C14 0.0342(15) 0.0379(17) 0.0325(15) -0.0006(13) 0.0019(12) -0.0038(12)
C15 0.0449(18) 0.058(2) 0.0386(18) -0.0005(16) 0.0040(15) -0.0075(17)
C16 0.0321(14) 0.0365(17) 0.0385(16) 0.0016(13) 0.0015(12) -0.0002(12)
C17 0.0365(16) 0.0490(19) 0.0400(17) 0.0048(15) 0.0000(13) -0.0020(14)
C18 0.0320(16) 0.057(2) 0.058(2) 0.0050(18) 0.0056(15) -0.0010(15)
C19 0.0345(16) 0.049(2) 0.069(2) -0.0032(18) -0.0096(16) 0.0037(15)
C20 0.050(2) 0.045(2) 0.0492(19) 0.0054(16) -0.0146(16) 0.0040(16)
C21 0.0430(17) 0.0366(17) 0.0440(18) 0.0030(14) -0.0001(14) -0.0017(14)
N1 0.0361(13) 0.0484(16) 0.0348(13) -0.0019(12) -0.0015(11) -0.0079(12)
N2 0.0285(12) 0.0459(15) 0.0369(13) -0.0040(11) -0.0030(11) -0.0017(11)
N3 0.0446(16) 0.075(2) 0.0356(14) -0.0055(15) -0.0037(12) -0.0113(15)
N4 0.066(2) 0.100(3) 0.0499(19) -0.014(2) 0.0210(17) -0.010(2)

loop_
_atom_type_symbol
_atom_type_description
_atom_type_scat_dispersion_real
_atom_type_scat_dispersion_imag
_atom_type_scat_source
C C 0.0033 0.0016 'International Tables Vol C Tables 4.2.6.8 and 6.1.1.4'
H H 0.0000 0.0000 'International Tables Vol C Tables 4.2.6.8 and 6.1.1.4'
N N 0.0061 0.0033 'International Tables Vol C Tables 4.2.6.8 and 6.1.1.4'
Br Br -0.2901 2.4595 'International Tables Vol C Tables 4.2.6.8 and 6.1.1.4'

loop_
_geom_angle_atom_site_label_1
_geom_angle_atom_site_label_2
_geom_angle_atom_site_label_3
_geom_angle
N1 C1 C2 129.7(3)
N1 C1 C6 108.0(3)
C2 C1 C6 122.3(3)
C3 C2 C1 117.0(4)
C3 C2 H2 121.5
C1 C2 H2 121.5
C2 C3 C4 121.6(4)
C2 C3 H3 119.2
C4 C3 H3 119.2
C5 C4 C3 121.7(4)
C5 C4 H4 119.2
C3 C4 H4 119.2
C4 C5 C6 118.5(4)
C4 C5 H5 120.7
C6 C5 H5 120.7
C5 C6 C1 118.9(3)
C5 C6 C7 134.3(3)
C1 C6 C7 106.7(3)
C8 C7 C6 107.2(3)
C8 C7 C11 121.3(3)
C6 C7 C11 131.4(3)
C7 C8 N1 109.9(3)
C7 C8 C9 122.7(3)
N1 C8 C9 127.4(3)
C14 C9 N2 108.9(3)
C14 C9 C8 137.1(3)
N2 C9 C8 114.0(2)
N2 C10 C11 110.4(3)
N2 C10 H10A 109.6
C11 C10 H10A 109.6
N2 C10 H10B 109.6
C11 C10 H10B 109.6
H10A C10 H10B 108.1
C7 C11 C10 109.8(3)
C7 C11 H11A 109.7
C10 C11 H11A 109.7
C7 C11 H11B 109.7
C10 C11 H11B 109.7
H11A C11 H11B 108.2
N2 C12 N3 123.2(3)
N2 C12 C13 108.0(3)
N3 C12 C13 128.7(3)
C12 C13 C15 123.1(3)
C12 C13 C14 108.2(3)
C15 C13 C14 128.3(3)
C9 C14 C13 105.8(3)
C9 C14 C16 129.7(3)
C13 C14 C16 124.5(3)
N4 C15 C13 178.6(4)
C21 C16 C17 117.2(3)
C21 C16 C14 122.3(3)
C17 C16 C14 120.4(3)
C18 C17 C16 122.4(3)
C18 C17 H17 118.8
C16 C17 H17 118.8
C19 C18 C17 118.7(3)
C19 C18 H18 120.6
C17 C18 H18 120.6
C18 C19 C20 121.5(3)
C18 C19 Br1 118.3(3)
C20 C19 Br1 120.2(3)
C19 C20 C21 118.7(3)
C19 C20 H20 120.7
C21 C20 H20 120.7
C20 C21 C16 121.5(3)
C20 C21 H21 119.2
C16 C21 H21 119.2
C8 N1 C1 108.1(3)
C8 N1 H1 126.0
C1 N1 H1 125.9
C12 N2 C9 109.2(2)
C12 N2 C10 126.8(3)
C9 N2 C10 123.4(2)
C12 N3 H3A 109.0
C12 N3 H3B 109.3
H3A N3 H3B 109.5

loop_
_geom_bond_atom_site_label_1
_geom_bond_atom_site_label_2
_geom_bond_distance
Br1 C19 1.890(3)
C1 N1 1.386(4)
C1 C2 1.396(5)
C1 C6 1.404(4)
C2 C3 1.363(6)
C2 H2 0.9300
C3 C4 1.398(7)
C3 H3 0.9300
C4 C5 1.360(5)
C4 H4 0.9300
C5 C6 1.401(4)
C5 H5 0.9300
C6 C7 1.432(4)
C7 C8 1.363(4)
C7 C11 1.496(4)
C8 N1 1.381(4)
C8 C9 1.444(4)
C9 C14 1.366(4)
C9 N2 1.407(4)
C10 N2 1.470(4)
C10 C11 1.520(5)
C10 H10A 0.9700
C10 H10B 0.9700
C11 H11A 0.9700
C11 H11B 0.9700
C12 N2 1.354(4)
C12 N3 1.367(4)
C12 C13 1.384(4)
C13 C15 1.407(5)
C13 C14 1.447(4)
C14 C16 1.467(4)
C15 N4 1.141(4)
C16 C21 1.392(4)
C16 C17 1.395(4)
C17 C18 1.377(4)
C17 H17 0.9300
C18 C19 1.373(5)
C18 H18 0.9300
C19 C20 1.383(5)
C20 C21 1.392(5)
C20 H20 0.9300
C21 H21 0.9300
N1 H1 0.8600
N3 H3A 0.8900
N3 H3B 0.8900

loop_
_geom_torsion_atom_site_label_1
_geom_torsion_atom_site_label_2
_geom_torsion_atom_site_label_3
_geom_torsion_atom_site_label_4
_geom_torsion
N1 C1 C2 C3 179.3(4)
C6 C1 C2 C3 -0.7(5)
C1 C2 C3 C4 0.6(6)
C2 C3 C4 C5 -0.1(7)
C3 C4 C5 C6 -0.5(6)
C4 C5 C6 C1 0.4(5)
C4 C5 C6 C7 -179.5(4)
N1 C1 C6 C5 -179.8(3)
C2 C1 C6 C5 0.1(5)
N1 C1 C6 C7 0.1(3)
C2 C1 C6 C7 -179.9(3)
C5 C6 C7 C8 -179.7(4)
C1 C6 C7 C8 0.4(4)
C5 C6 C7 C11 -3.5(6)
C1 C6 C7 C11 176.5(3)
C6 C7 C8 N1 -0.8(4)
C11 C7 C8 N1 -177.4(3)
C6 C7 C8 C9 178.8(3)
C11 C7 C8 C9 2.2(5)
C7 C8 C9 C14 163.6(4)
N1 C8 C9 C14 -16.9(6)
C7 C8 C9 N2 -14.7(4)
N1 C8 C9 N2 164.8(3)
C8 C7 C11 C10 29.9(4)
C6 C7 C11 C10 -145.8(3)
N2 C10 C11 C7 -47.2(4)
N2 C12 C13 C15 -171.9(3)
N3 C12 C13 C15 4.7(6)
N2 C12 C13 C14 1.1(4)
N3 C12 C13 C14 177.7(3)
N2 C9 C14 C13 -1.4(3)
C8 C9 C14 C13 -179.8(4)
N2 C9 C14 C16 177.2(3)
C8 C9 C14 C16 -1.2(6)
C12 C13 C14 C9 0.2(4)
C15 C13 C14 C9 172.7(3)
C12 C13 C14 C16 -178.5(3)
C15 C13 C14 C16 -6.0(5)
C12 C13 C15 N4 26(18)
C14 C13 C15 N4 -145(18)
C9 C14 C16 C21 -37.5(5)
C13 C14 C16 C21 140.9(3)
C9 C14 C16 C17 144.7(3)
C13 C14 C16 C17 -36.9(5)
C21 C16 C17 C18 -0.5(5)
C14 C16 C17 C18 177.5(3)
C16 C17 C18 C19 0.3(6)
C17 C18 C19 C20 -0.1(6)
C17 C18 C19 Br1 -179.4(3)
C18 C19 C20 C21 0.1(5)
Br1 C19 C20 C21 179.4(3)
C19 C20 C21 C16 -0.3(5)
C17 C16 C21 C20 0.5(5)
C14 C16 C21 C20 -177.4(3)
C7 C8 N1 C1 0.8(4)
C9 C8 N1 C1 -178.7(3)
C2 C1 N1 C8 179.5(3)
C6 C1 N1 C8 -0.6(3)
N3 C12 N2 C9 -178.8(3)
C13 C12 N2 C9 -2.0(4)
N3 C12 N2 C10 10.5(5)
C13 C12 N2 C10 -172.7(3)
C14 C9 N2 C12 2.2(4)
C8 C9 N2 C12 -179.0(3)
C14 C9 N2 C10 173.3(3)
C8 C9 N2 C10 -8.0(4)
C11 C10 N2 C12 -150.9(3)
C11 C10 N2 C9 39.6(4)
